data_1000300
loop_
_publ_author_name
'Hemon, A.'
'Courbion, G.'

_publ_section_title
;
 Refinement of the room-temperature structure of \a-CaAlF~5~
;
_journal_coden_ASTM ACSCEE
_journal_issue 6
_journal_name_full
;
 Acta Crystallographica, Section C: Crystal Structure Communications
;
_journal_page_first 1302
_journal_page_last 1303
_journal_paper_doi 10.1107/s0108270190013956
_journal_volume 47
_journal_year 1991
_chemical_formula_structural 'Ca Al F5'
_chemical_formula_sum 'Al Ca F5'
_chemical_name_systematic 'Calcium aluminium fluoride - \a'
_space_group_IT_number 15
_symmetry_cell_setting monoclinic
_symmetry_Int_Tables_number 15
_symmetry_space_group_name_Hall '-C 2yc'
_symmetry_space_group_name_H-M 'C 1 2/c 1'
_cell_angle_alpha 90
_cell_angle_beta 115.04(3)
_cell_angle_gamma 90
_cell_formula_units_Z 4
_cell_length_a 8.712(3)
_cell_length_b 6.317(2)
_cell_length_c 7.349(3)
_cell_volume 366.4
_refine_ls_R_factor_all 0.02
_cod_database_code 1000300

loop_
_symmetry_equiv_pos_as_xyz
x,y,z
-x,y,1/2-z
-x,-y,-z
x,-y,1/2+z
1/2+x,1/2+y,z
1/2-x,1/2+y,1/2-z
1/2-x,1/2-y,-z
1/2+x,1/2-y,1/2+z

loop_
_atom_site_aniso_label
_atom_site_aniso_U_11
_atom_site_aniso_U_12
_atom_site_aniso_U_13
_atom_site_aniso_U_22
_atom_site_aniso_U_23
_atom_site_aniso_U_33
Ca1 0.0074(1) 0. 0.0031(1) 0.0077(1) .0(10) 0.0068(1)
Al1 0.0068(1) -0.0002(1) 0.0029(1) 0.0059(1) 0.0001(1) 0.0058(1)
F1 0.0207(3) 0. 0.0089(3) 0.0110(3) 0. 0.0085(3)
F2 0.0223(2) 0.0006(2) 0.0098(2) 0.0066(2) -0.0006(2) 0.0114(2)
F3 0.0070(2) -0.0011(2) 0.0029(2) 0.0243(3) .0000(2) 0.0191(3)

loop_
_atom_site_label
_atom_site_type_symbol
_atom_site_symmetry_multiplicity
_atom_site_Wyckoff_symbol
_atom_site_fract_x
_atom_site_fract_y
_atom_site_fract_z
_atom_site_occupancy
_atom_site_attached_hydrogens
_atom_site_calc_flag
Ca1 Ca2+ 4 e 0. 0.5424 0.25 1. 0 d
Al1 Al3+ 4 a 0. 0. 0. 1. 0 d
F1 F1- 4 e 0. 0.9422(1) 0.25 1. 0 d
F2 F1- 8 f 0.0114(1) 0.7169(1) 0.9737(1) 1. 0 d
F3 F1- 8 f 0.7789(1) 0.9822(1) 0.8870(1) 1. 0 d

loop_
_atom_type_symbol
_atom_type_oxidation_number
Ca2+ 2.000
Al3+ 3.000
F1- -1.000
